data_1551063
loop_
_publ_author_name
'Yaguchi, Reiko'
'Furutachi, Hideki'
'Shirotsuki, Sanae'
'Zhang, Xi'
'Ishikawa, Takanao'
'Akine, Shigehisa'
'Tosha, Takehiko'
'Fujinami, Shuhei'
'Suzuki, Masatatsu'
'Kitagawa, Teizo'

_publ_section_title
;
 Synthesis and Crystal Structure of the Bis(\m-hydroxo)diiron(II) Complex
 with Tridentate Ligands Having a Sterically Bulky Imidazolyl Group
;
_journal_issue 0
_journal_name_full 'X-ray Structure Analysis Online'
_journal_page_first 27
_journal_paper_doi 10.2116/xraystruct.35.27
_journal_volume 35
_journal_year 2019
_chemical_formula_moiety C58H60Cl2Fe2N10O10
_chemical_formula_sum 'C58 H60 Cl2 Fe2 N10 O10'
_chemical_formula_weight 1239.76
_chemical_name_common (C29H29N5)2Fe2(OH)2(ClO4)2
_space_group_crystal_system triclinic
_space_group_IT_number 2
_space_group_name_Hall '-P 1'
_space_group_name_H-M_alt 'P -1'
_symmetry_space_group_name_Hall '-P 1'
_symmetry_space_group_name_H-M 'P -1'
_atom_sites_solution_hydrogens mixed
_audit_creation_method SHELXL-2014/7
_cell_angle_alpha 63.254(12)
_cell_angle_beta 86.458(19)
_cell_angle_gamma 79.581(17)
_cell_formula_units_Z 1
_cell_length_a 11.007(2)
_cell_length_b 11.5591(12)
_cell_length_c 12.534(2)
_cell_measurement_reflns_used 15351
_cell_measurement_temperature 123
_cell_measurement_theta_max 30.519
_cell_measurement_theta_min 2.647
_cell_volume 1400.3(4)
_computing_cell_refinement 'CrystalClear (Rigaku/MSC Inc., 2006)'
_computing_data_collection 'CrystalClear (Rigaku/MSC Inc., 2006)'
_computing_data_reduction 'CrystalClear (Rigaku/MSC Inc., 2006)'
_computing_molecular_graphics ORTEP-3
_computing_publication_material ORTEP-3
_computing_structure_refinement 'SHELXL-2014 (Sheldrick, 2014)'
_computing_structure_solution 'SHELXS-97 (Sheldrick, 1997)'
_diffrn_ambient_temperature 123
_diffrn_detector_area_resol_mean 14.4613
_diffrn_measured_fraction_theta_full 0.985
_diffrn_measured_fraction_theta_max 0.788
_diffrn_measurement_device_type 'Rigaku Mercury (2x2 bin mode)'
_diffrn_measurement_method dtprofit.ref
_diffrn_radiation_type MoK\a
_diffrn_radiation_wavelength 0.71073
_diffrn_reflns_av_R_equivalents 0.0214
_diffrn_reflns_av_unetI/netI 0.0211
_diffrn_reflns_Laue_measured_fraction_full 0.985
_diffrn_reflns_Laue_measured_fraction_max 0.788
_diffrn_reflns_limit_h_max 12
_diffrn_reflns_limit_h_min -15
_diffrn_reflns_limit_k_max 15
_diffrn_reflns_limit_k_min -16
_diffrn_reflns_limit_l_max 16
_diffrn_reflns_limit_l_min -16
_diffrn_reflns_number 15351
_diffrn_reflns_point_group_measured_fraction_full 0.985
_diffrn_reflns_point_group_measured_fraction_max 0.788
_diffrn_reflns_theta_full 25.242
_diffrn_reflns_theta_max 30.519
_diffrn_reflns_theta_min 2.647
_diffrn_source 'rotating anode'
_exptl_absorpt_coefficient_mu 0.683
_exptl_absorpt_correction_T_max 1
_exptl_absorpt_correction_T_min 0.8668
_exptl_absorpt_correction_type multi-scan
_exptl_absorpt_process_details 'CrystalClear (Rigaku/MSC Inc., 2006)'
_exptl_crystal_colour 'pale yellow green'
_exptl_crystal_density_diffrn 1.470
_exptl_crystal_description prismatic
_exptl_crystal_F_000 644
_exptl_crystal_size_max 0.250
_exptl_crystal_size_mid 0.200
_exptl_crystal_size_min 0.080
_refine_diff_density_max 0.339
_refine_diff_density_min -0.481
_refine_diff_density_rms 0.058
_refine_ls_extinction_coef .
_refine_ls_extinction_method none
_refine_ls_goodness_of_fit_ref 1.046
_refine_ls_hydrogen_treatment mixed
_refine_ls_matrix_type full
_refine_ls_number_parameters 375
_refine_ls_number_reflns 6735
_refine_ls_number_restraints 1
_refine_ls_restrained_S_all 1.046
_refine_ls_R_factor_all 0.0349
_refine_ls_R_factor_gt 0.0328
_refine_ls_shift/su_max 0.001
_refine_ls_shift/su_mean 0.000
_refine_ls_structure_factor_coef Fsqd
_refine_ls_weighting_details 'w=1/[\s^2^(Fo^2^)+(0.0447P)^2^+0.8254P] where P=(Fo^2^+2Fc^2^)/3'
_refine_ls_weighting_scheme calc
_refine_ls_wR_factor_gt 0.0847
_refine_ls_wR_factor_ref 0.0862
_reflns_Friedel_coverage 0.000
_reflns_Friedel_fraction_full .
_reflns_Friedel_fraction_max .
_reflns_number_gt 6236
_reflns_number_total 6735
_reflns_threshold_expression 'I > 2\s(I)'
_cod_data_source_file 35_27_1.txt
_cod_data_source_block yaguti5
_cod_depositor_comments 'Fixing author names.'
_cod_original_cell_volume 1400.4(4)
_cod_database_code 1551063
_shelx_shelxl_version_number 2014/7
_shelx_space_group_comment
;
The symmetry employed for this shelxl refinement is uniquely defined
by the following loop, which should always be used as a source of
symmetry information in preference to the above space-group names.
They are only intended as comments.
;
_shelx_estimated_absorpt_t_min 0.848
_shelx_estimated_absorpt_t_max 0.947

loop_
_space_group_symop_operation_xyz
'x, y, z'
'-x, -y, -z'

loop_
_atom_site_label
_atom_site_type_symbol
_atom_site_fract_x
_atom_site_fract_y
_atom_site_fract_z
_atom_site_U_iso_or_equiv
_atom_site_adp_type
_atom_site_occupancy
_atom_site_site_symmetry_order
_atom_site_calc_flag
_atom_site_refinement_flags_posn
_atom_site_refinement_flags_adp
_atom_site_refinement_flags_occupancy
_atom_site_disorder_assembly
_atom_site_disorder_group
Fe1 Fe 0.12353(2) 0.43043(2) 0.56594(2) 0.01410(6) Uani 1 1 d . . . . .
O1 O -0.01734(10) 0.38704(10) 0.50833(10) 0.0222(2) Uani 1 1 d D . . . .
H1 H -0.0229(19) 0.3304(18) 0.4918(18) 0.027 Uiso 1 1 d D U . . .
N1 N 0.21198(10) 0.21340(11) 0.67096(10) 0.0145(2) Uani 1 1 d . . . . .
C1 C 0.31431(12) 0.21510(13) 0.74220(12) 0.0163(2) Uani 1 1 d . . . . .
H2 H 0.3875 0.2371 0.6917 0.020 Uiso 1 1 calc R U . . .
H3 H 0.3378 0.1271 0.8102 0.020 Uiso 1 1 calc R U . . .
N2 N 0.19541(10) 0.42987(11) 0.71682(10) 0.0154(2) Uani 1 1 d . . . . .
C2 C 0.27335(12) 0.31505(13) 0.78772(12) 0.0152(2) Uani 1 1 d . . . . .
C3 C 0.29803(13) 0.31683(13) 0.89135(12) 0.0173(3) Uani 1 1 d . . . . .
H4 H 0.3491 0.2505 0.9560 0.021 Uiso 1 1 calc R U . . .
N3 N 0.23401(11) 0.43441(12) 0.88422(10) 0.0169(2) Uani 1 1 d . . . . .
C4 C 0.17286(12) 0.49977(13) 0.77794(12) 0.0152(2) Uani 1 1 d . . . . .
C5 C 0.23019(16) 0.47779(17) 0.97709(14) 0.0267(3) Uani 1 1 d . . . . .
H5 H 0.2679 0.5570 0.9480 0.040 Uiso 1 1 calc R U . . .
H6 H 0.2760 0.4080 1.0482 0.040 Uiso 1 1 calc R U . . .
H7 H 0.1441 0.4976 0.9976 0.040 Uiso 1 1 calc R U . . .
C6 C 0.08935(13) 0.62813(14) 0.73866(12) 0.0171(3) Uani 1 1 d . . . . .
C7 C -0.03774(14) 0.63257(16) 0.74911(14) 0.0243(3) Uani 1 1 d . . . . .
H8 H -0.0707 0.5533 0.7816 0.029 Uiso 1 1 calc R U . . .
C8 C -0.11675(15) 0.75278(18) 0.71202(15) 0.0298(3) Uani 1 1 d . . . . .
H9 H -0.2034 0.7555 0.7206 0.036 Uiso 1 1 calc R U . . .
C9 C -0.06895(17) 0.86859(17) 0.66250(14) 0.0293(3) Uani 1 1 d . . . . .
H10 H -0.1230 0.9507 0.6365 0.035 Uiso 1 1 calc R U . . .
C10 C 0.05686(18) 0.86477(16) 0.65099(15) 0.0301(3) Uani 1 1 d . . . . .
H11 H 0.0892 0.9444 0.6163 0.036 Uiso 1 1 calc R U . . .
C11 C 0.13632(15) 0.74529(15) 0.68985(15) 0.0243(3) Uani 1 1 d . . . . .
H12 H 0.2230 0.7432 0.6832 0.029 Uiso 1 1 calc R U . . .
C12 C 0.26162(13) 0.17431(13) 0.57737(12) 0.0180(3) Uani 1 1 d . . . . .
H13 H 0.1941 0.1566 0.5411 0.022 Uiso 1 1 calc R U . . .
H14 H 0.3239 0.0930 0.6130 0.022 Uiso 1 1 calc R U . . .
N4 N 0.28188(11) 0.41024(11) 0.46813(10) 0.0165(2) Uani 1 1 d . . . . .
C13 C 0.31967(13) 0.28304(14) 0.48364(12) 0.0171(3) Uani 1 1 d . . . . .
C14 C 0.40817(13) 0.28257(14) 0.40328(13) 0.0188(3) Uani 1 1 d . . . . .
H15 H 0.4501 0.2083 0.3940 0.023 Uiso 1 1 calc R U . . .
N5 N 0.42513(11) 0.41099(12) 0.33793(11) 0.0182(2) Uani 1 1 d . . . . .
C15 C 0.34858(12) 0.48606(14) 0.38010(12) 0.0168(3) Uani 1 1 d . . . . .
C16 C 0.51876(14) 0.45150(16) 0.24674(14) 0.0244(3) Uani 1 1 d . . . . .
H16 H 0.4792 0.4929 0.1673 0.037 Uiso 1 1 calc R U . . .
H17 H 0.5795 0.3743 0.2555 0.037 Uiso 1 1 calc R U . . .
H18 H 0.5604 0.5145 0.2563 0.037 Uiso 1 1 calc R U . . .
C17 C 0.34725(12) 0.62617(14) 0.34413(13) 0.0178(3) Uani 1 1 d . . . . .
C18 C 0.32677(14) 0.67027(15) 0.43202(14) 0.0226(3) Uani 1 1 d . . . . .
H19 H 0.3128 0.6104 0.5120 0.027 Uiso 1 1 calc R U . . .
C19 C 0.32685(16) 0.80089(16) 0.40295(15) 0.0272(3) Uani 1 1 d . . . . .
H20 H 0.3123 0.8300 0.4631 0.033 Uiso 1 1 calc R U . . .
C20 C 0.34806(15) 0.88986(15) 0.28658(16) 0.0270(3) Uani 1 1 d . . . . .
H21 H 0.3491 0.9791 0.2674 0.032 Uiso 1 1 calc R U . . .
C21 C 0.36755(14) 0.84711(15) 0.19915(14) 0.0242(3) Uani 1 1 d . . . . .
H22 H 0.3817 0.9075 0.1194 0.029 Uiso 1 1 calc R U . . .
C22 C 0.36659(13) 0.71662(15) 0.22695(13) 0.0207(3) Uani 1 1 d . . . . .
H23 H 0.3792 0.6886 0.1659 0.025 Uiso 1 1 calc R U . . .
C23 C 0.12908(13) 0.11980(13) 0.74758(12) 0.0172(3) Uani 1 1 d . . . . .
H24 H 0.1773 0.0295 0.7831 0.021 Uiso 1 1 calc R U . . .
H25 H 0.0624 0.1224 0.6967 0.021 Uiso 1 1 calc R U . . .
C24 C 0.07200(13) 0.15001(14) 0.84632(12) 0.0173(3) Uani 1 1 d . . . . .
C25 C -0.03483(14) 0.24329(15) 0.82483(13) 0.0208(3) Uani 1 1 d . . . . .
H26 H -0.0720 0.2885 0.7472 0.025 Uiso 1 1 calc R U . . .
C26 C -0.08723(15) 0.27047(16) 0.91641(15) 0.0258(3) Uani 1 1 d . . . . .
H27 H -0.1605 0.3338 0.9015 0.031 Uiso 1 1 calc R U . . .
C27 C -0.03277(16) 0.20538(16) 1.02972(14) 0.0275(3) Uani 1 1 d . . . . .
H28 H -0.0677 0.2253 1.0920 0.033 Uiso 1 1 calc R U . . .
C28 C 0.07253(16) 0.11140(16) 1.05198(14) 0.0260(3) Uani 1 1 d . . . . .
H29 H 0.1097 0.0664 1.1297 0.031 Uiso 1 1 calc R U . . .
C29 C 0.12387(14) 0.08280(15) 0.96092(13) 0.0210(3) Uani 1 1 d . . . . .
H30 H 0.1951 0.0167 0.9770 0.025 Uiso 1 1 calc R U . . .
Cl1 Cl 0.45191(3) -0.19850(3) 0.86494(3) 0.02117(8) Uani 1 1 d . . . . .
O2 O 0.43640(14) -0.10571(12) 0.91310(12) 0.0385(3) Uani 1 1 d . . . . .
O3 O 0.36925(14) -0.15314(14) 0.76471(13) 0.0433(3) Uani 1 1 d . . . . .
O4 O 0.43043(15) -0.32370(13) 0.95548(12) 0.0415(3) Uani 1 1 d . . . . .
O5 O 0.57624(12) -0.21233(15) 0.82506(13) 0.0384(3) Uani 1 1 d . . . . .

loop_
_atom_site_aniso_label
_atom_site_aniso_U_11
_atom_site_aniso_U_22
_atom_site_aniso_U_33
_atom_site_aniso_U_23
_atom_site_aniso_U_13
_atom_site_aniso_U_12
Fe1 0.01300(10) 0.01442(11) 0.01447(10) -0.00688(8) -0.00087(7) 0.00019(7)
O1 0.0221(5) 0.0158(5) 0.0302(5) -0.0118(4) -0.0104(4) 0.0010(4)
N1 0.0147(5) 0.0140(5) 0.0156(5) -0.0076(4) 0.0009(4) -0.0018(4)
C1 0.0143(6) 0.0148(6) 0.0185(6) -0.0071(5) -0.0014(5) 0.0003(5)
N2 0.0143(5) 0.0155(5) 0.0162(5) -0.0075(4) -0.0012(4) -0.0005(4)
C2 0.0124(6) 0.0149(6) 0.0164(6) -0.0055(5) -0.0001(5) -0.0021(5)
C3 0.0175(6) 0.0154(6) 0.0174(6) -0.0054(5) -0.0021(5) -0.0031(5)
N3 0.0192(6) 0.0176(6) 0.0149(5) -0.0078(4) 0.0004(4) -0.0041(4)
C4 0.0143(6) 0.0162(6) 0.0156(6) -0.0074(5) 0.0013(5) -0.0034(5)
C5 0.0348(9) 0.0296(8) 0.0199(7) -0.0153(6) -0.0018(6) -0.0033(7)
C6 0.0184(6) 0.0189(7) 0.0153(6) -0.0098(5) 0.0002(5) -0.0004(5)
C7 0.0196(7) 0.0250(8) 0.0272(7) -0.0111(6) 0.0035(6) -0.0032(6)
C8 0.0211(7) 0.0373(9) 0.0295(8) -0.0171(7) -0.0010(6) 0.0051(6)
C9 0.0367(9) 0.0250(8) 0.0228(7) -0.0132(6) -0.0059(6) 0.0117(7)
C10 0.0409(9) 0.0177(7) 0.0303(8) -0.0103(6) -0.0015(7) -0.0023(7)
C11 0.0231(7) 0.0210(7) 0.0302(8) -0.0121(6) 0.0006(6) -0.0048(6)
C12 0.0207(7) 0.0151(6) 0.0188(6) -0.0089(5) 0.0041(5) -0.0026(5)
N4 0.0165(5) 0.0146(5) 0.0173(5) -0.0068(4) 0.0024(4) -0.0019(4)
C13 0.0170(6) 0.0165(6) 0.0182(6) -0.0085(5) 0.0012(5) -0.0020(5)
C14 0.0178(6) 0.0183(7) 0.0216(6) -0.0105(5) 0.0025(5) -0.0022(5)
N5 0.0160(5) 0.0199(6) 0.0193(5) -0.0098(5) 0.0043(4) -0.0035(4)
C15 0.0146(6) 0.0190(7) 0.0172(6) -0.0087(5) 0.0009(5) -0.0023(5)
C16 0.0207(7) 0.0253(7) 0.0273(7) -0.0121(6) 0.0112(6) -0.0067(6)
C17 0.0137(6) 0.0168(6) 0.0209(6) -0.0071(5) 0.0007(5) -0.0019(5)
C18 0.0240(7) 0.0209(7) 0.0222(7) -0.0088(6) 0.0035(5) -0.0053(6)
C19 0.0291(8) 0.0229(8) 0.0323(8) -0.0151(6) 0.0050(6) -0.0050(6)
C20 0.0215(7) 0.0171(7) 0.0377(9) -0.0085(6) 0.0013(6) -0.0024(6)
C21 0.0174(7) 0.0199(7) 0.0263(7) -0.0027(6) 0.0007(5) -0.0026(5)
C22 0.0149(6) 0.0223(7) 0.0213(6) -0.0070(5) 0.0001(5) -0.0018(5)
C23 0.0182(6) 0.0146(6) 0.0189(6) -0.0075(5) 0.0027(5) -0.0040(5)
C24 0.0182(6) 0.0166(6) 0.0183(6) -0.0079(5) 0.0040(5) -0.0069(5)
C25 0.0208(7) 0.0205(7) 0.0204(6) -0.0084(5) 0.0028(5) -0.0045(5)
C26 0.0256(7) 0.0230(7) 0.0297(8) -0.0137(6) 0.0075(6) -0.0037(6)
C27 0.0362(9) 0.0280(8) 0.0243(7) -0.0157(6) 0.0113(6) -0.0126(7)
C28 0.0334(8) 0.0280(8) 0.0179(6) -0.0089(6) 0.0028(6) -0.0129(7)
C29 0.0201(7) 0.0204(7) 0.0207(6) -0.0066(5) 0.0013(5) -0.0067(5)
Cl1 0.02453(17) 0.01579(16) 0.02153(16) -0.00763(13) -0.00391(13) 0.00003(13)
O2 0.0575(9) 0.0245(6) 0.0375(7) -0.0200(5) -0.0043(6) 0.0018(6)
O3 0.0431(8) 0.0381(7) 0.0464(8) -0.0195(6) -0.0265(6) 0.0097(6)
O4 0.0645(10) 0.0256(6) 0.0322(7) -0.0078(5) 0.0077(6) -0.0190(6)
O5 0.0277(6) 0.0475(8) 0.0402(7) -0.0212(6) 0.0036(5) -0.0035(6)

loop_
_atom_type_symbol
_atom_type_description
_atom_type_scat_dispersion_real
_atom_type_scat_dispersion_imag
_atom_type_scat_source
C C 0.0033 0.0016 'International Tables Vol C Tables 4.2.6.8 and 6.1.1.4'
H H 0.0000 0.0000 'International Tables Vol C Tables 4.2.6.8 and 6.1.1.4'
N N 0.0061 0.0033 'International Tables Vol C Tables 4.2.6.8 and 6.1.1.4'
Fe Fe 0.3463 0.8444 'International Tables Vol C Tables 4.2.6.8 and 6.1.1.4'
O O 0.0106 0.0060 'International Tables Vol C Tables 4.2.6.8 and 6.1.1.4'
Cl Cl 0.1484 0.1585 'International Tables Vol C Tables 4.2.6.8 and 6.1.1.4'

loop_
_geom_angle_atom_site_label_1
_geom_angle_atom_site_label_2
_geom_angle_atom_site_label_3
_geom_angle
_geom_angle_site_symmetry_1
_geom_angle_site_symmetry_3
O1 Fe1 O1 81.36(5) . 2_566
O1 Fe1 N2 142.82(5) . .
O1 Fe1 N2 100.53(5) 2_566 .
O1 Fe1 N4 109.61(5) . .
O1 Fe1 N4 114.06(5) 2_566 .
N2 Fe1 N4 103.44(5) . .
O1 Fe1 N1 93.00(5) . .
O1 Fe1 N1 169.40(4) 2_566 .
N2 Fe1 N1 78.53(5) . .
N4 Fe1 N1 76.25(5) . .
Fe1 O1 Fe1 98.64(5) . 2_566
Fe1 O1 H1 132.3(16) . .
Fe1 O1 H1 124.6(15) 2_566 .
C12 N1 C1 110.60(11) . .
C12 N1 C23 108.29(10) . .
C1 N1 C23 111.74(10) . .
C12 N1 Fe1 104.04(8) . .
C1 N1 Fe1 104.64(8) . .
C23 N1 Fe1 117.21(8) . .
N1 C1 C2 109.49(11) . .
N1 C1 H2 109.8 . .
C2 C1 H2 109.8 . .
N1 C1 H3 109.8 . .
C2 C1 H3 109.8 . .
H2 C1 H3 108.2 . .
C4 N2 C2 106.70(11) . .
C4 N2 Fe1 137.80(10) . .
C2 N2 Fe1 114.30(9) . .
C3 C2 N2 109.19(12) . .
C3 C2 C1 131.90(13) . .
N2 C2 C1 118.91(12) . .
C2 C3 N3 106.17(12) . .
C2 C3 H4 126.9 . .
N3 C3 H4 126.9 . .
C4 N3 C3 108.00(11) . .
C4 N3 C5 126.21(12) . .
C3 N3 C5 125.76(12) . .
N2 C4 N3 109.94(12) . .
N2 C4 C6 125.63(12) . .
N3 C4 C6 124.39(12) . .
N3 C5 H5 109.5 . .
N3 C5 H6 109.5 . .
H5 C5 H6 109.5 . .
N3 C5 H7 109.5 . .
H5 C5 H7 109.5 . .
H6 C5 H7 109.5 . .
C7 C6 C11 119.30(14) . .
C7 C6 C4 119.84(13) . .
C11 C6 C4 120.86(13) . .
C6 C7 C8 120.15(15) . .
C6 C7 H8 119.9 . .
C8 C7 H8 119.9 . .
C9 C8 C7 119.97(15) . .
C9 C8 H9 120.0 . .
C7 C8 H9 120.0 . .
C10 C9 C8 120.09(15) . .
C10 C9 H10 120.0 . .
C8 C9 H10 120.0 . .
C9 C10 C11 120.28(16) . .
C9 C10 H11 119.9 . .
C11 C10 H11 119.9 . .
C10 C11 C6 120.19(15) . .
C10 C11 H12 119.9 . .
C6 C11 H12 119.9 . .
N1 C12 C13 109.02(11) . .
N1 C12 H13 109.9 . .
C13 C12 H13 109.9 . .
N1 C12 H14 109.9 . .
C13 C12 H14 109.9 . .
H13 C12 H14 108.3 . .
C15 N4 C13 107.02(11) . .
C15 N4 Fe1 139.15(10) . .
C13 N4 Fe1 112.84(9) . .
C14 C13 N4 108.98(12) . .
C14 C13 C12 131.35(13) . .
N4 C13 C12 119.66(12) . .
C13 C14 N5 106.40(12) . .
C13 C14 H15 126.8 . .
N5 C14 H15 126.8 . .
C15 N5 C14 108.21(11) . .
C15 N5 C16 127.95(13) . .
C14 N5 C16 123.64(12) . .
N4 C15 N5 109.36(12) . .
N4 C15 C17 124.65(12) . .
N5 C15 C17 125.71(12) . .
N5 C16 H16 109.5 . .
N5 C16 H17 109.5 . .
H16 C16 H17 109.5 . .
N5 C16 H18 109.5 . .
H16 C16 H18 109.5 . .
H17 C16 H18 109.5 . .
C22 C17 C18 118.71(13) . .
C22 C17 C15 123.17(13) . .
C18 C17 C15 118.12(13) . .
C19 C18 C17 120.27(14) . .
C19 C18 H19 119.9 . .
C17 C18 H19 119.9 . .
C18 C19 C20 120.69(15) . .
C18 C19 H20 119.7 . .
C20 C19 H20 119.7 . .
C21 C20 C19 119.32(14) . .
C21 C20 H21 120.3 . .
C19 C20 H21 120.3 . .
C20 C21 C22 120.53(14) . .
C20 C21 H22 119.7 . .
C22 C21 H22 119.7 . .
C21 C22 C17 120.46(14) . .
C21 C22 H23 119.8 . .
C17 C22 H23 119.8 . .
N1 C23 C24 113.32(11) . .
N1 C23 H24 108.9 . .
C24 C23 H24 108.9 . .
N1 C23 H25 108.9 . .
C24 C23 H25 108.9 . .
H24 C23 H25 107.7 . .
C29 C24 C25 119.17(13) . .
C29 C24 C23 120.27(13) . .
C25 C24 C23 120.55(13) . .
C26 C25 C24 120.26(14) . .
C26 C25 H26 119.9 . .
C24 C25 H26 119.9 . .
C27 C26 C25 120.09(15) . .
C27 C26 H27 120.0 . .
C25 C26 H27 120.0 . .
C28 C27 C26 119.90(14) . .
C28 C27 H28 120.0 . .
C26 C27 H28 120.0 . .
C27 C28 C29 120.02(15) . .
C27 C28 H29 120.0 . .
C29 C28 H29 120.0 . .
C28 C29 C24 120.52(14) . .
C28 C29 H30 119.7 . .
C24 C29 H30 119.7 . .
O2 Cl1 O4 109.80(8) . .
O2 Cl1 O5 108.91(9) . .
O4 Cl1 O5 108.85(9) . .
O2 Cl1 O3 110.48(8) . .
O4 Cl1 O3 110.32(9) . .
O5 Cl1 O3 108.44(9) . .

loop_
_geom_bond_atom_site_label_1
_geom_bond_atom_site_label_2
_geom_bond_distance
_geom_bond_site_symmetry_2
Fe1 O1 1.9807(11) .
Fe1 O1 2.0394(12) 2_566
Fe1 N2 2.0916(12) .
Fe1 N4 2.1076(12) .
Fe1 N1 2.2971(12) .
O1 Fe1 2.0394(12) 2_566
O1 H1 0.784(15) .
N1 C12 1.4790(17) .
N1 C1 1.4881(18) .
N1 C23 1.4963(17) .
C1 C2 1.4955(19) .
C1 H2 0.9900 .
C1 H3 0.9900 .
N2 C4 1.3275(17) .
N2 C2 1.3813(18) .
C2 C3 1.3532(19) .
C3 N3 1.3798(18) .
C3 H4 0.9500 .
N3 C4 1.3489(18) .
N3 C5 1.4561(18) .
C4 C6 1.4812(19) .
C5 H5 0.9800 .
C5 H6 0.9800 .
C5 H7 0.9800 .
C6 C7 1.391(2) .
C6 C11 1.394(2) .
C7 C8 1.391(2) .
C7 H8 0.9500 .
C8 C9 1.386(3) .
C8 H9 0.9500 .
C9 C10 1.378(3) .
C9 H10 0.9500 .
C10 C11 1.386(2) .
C10 H11 0.9500 .
C11 H12 0.9500 .
C12 C13 1.4956(19) .
C12 H13 0.9900 .
C12 H14 0.9900 .
N4 C15 1.3368(17) .
N4 C13 1.3798(18) .
C13 C14 1.3585(19) .
C14 N5 1.3770(19) .
C14 H15 0.9500 .
N5 C15 1.3549(18) .
N5 C16 1.4612(18) .
C15 C17 1.470(2) .
C16 H16 0.9800 .
C16 H17 0.9800 .
C16 H18 0.9800 .
C17 C22 1.398(2) .
C17 C18 1.399(2) .
C18 C19 1.385(2) .
C18 H19 0.9500 .
C19 C20 1.391(2) .
C19 H20 0.9500 .
C20 C21 1.382(2) .
C20 H21 0.9500 .
C21 C22 1.389(2) .
C21 H22 0.9500 .
C22 H23 0.9500 .
C23 C24 1.5041(19) .
C23 H24 0.9900 .
C23 H25 0.9900 .
C24 C29 1.389(2) .
C24 C25 1.392(2) .
C25 C26 1.388(2) .
C25 H26 0.9500 .
C26 C27 1.387(2) .
C26 H27 0.9500 .
C27 C28 1.383(3) .
C27 H28 0.9500 .
C28 C29 1.387(2) .
C28 H29 0.9500 .
C29 H30 0.9500 .
Cl1 O2 1.4310(12) .
Cl1 O4 1.4320(13) .
Cl1 O5 1.4341(14) .
Cl1 O3 1.4342(14) .

loop_
_geom_torsion_atom_site_label_1
_geom_torsion_atom_site_label_2
_geom_torsion_atom_site_label_3
_geom_torsion_atom_site_label_4
_geom_torsion
_geom_torsion_site_symmetry_1
_geom_torsion_site_symmetry_2
_geom_torsion_site_symmetry_3
_geom_torsion_site_symmetry_4
C12 N1 C1 C2 150.63(11) . . . .
C23 N1 C1 C2 -88.65(13) . . . .
Fe1 N1 C1 C2 39.15(11) . . . .
C4 N2 C2 C3 -0.38(15) . . . .
Fe1 N2 C2 C3 -170.12(9) . . . .
C4 N2 C2 C1 179.46(12) . . . .
Fe1 N2 C2 C1 9.72(15) . . . .
N1 C1 C2 C3 144.34(15) . . . .
N1 C1 C2 N2 -35.46(16) . . . .
N2 C2 C3 N3 0.16(15) . . . .
C1 C2 C3 N3 -179.65(13) . . . .
C2 C3 N3 C4 0.12(15) . . . .
C2 C3 N3 C5 178.24(14) . . . .
C2 N2 C4 N3 0.46(15) . . . .
Fe1 N2 C4 N3 166.47(10) . . . .
C2 N2 C4 C6 -177.31(12) . . . .
Fe1 N2 C4 C6 -11.3(2) . . . .
C3 N3 C4 N2 -0.37(15) . . . .
C5 N3 C4 N2 -178.48(13) . . . .
C3 N3 C4 C6 177.43(12) . . . .
C5 N3 C4 C6 -0.7(2) . . . .
N2 C4 C6 C7 78.68(18) . . . .
N3 C4 C6 C7 -98.78(17) . . . .
N2 C4 C6 C11 -100.58(17) . . . .
N3 C4 C6 C11 81.97(18) . . . .
C11 C6 C7 C8 -0.5(2) . . . .
C4 C6 C7 C8 -179.77(14) . . . .
C6 C7 C8 C9 1.2(2) . . . .
C7 C8 C9 C10 -0.6(2) . . . .
C8 C9 C10 C11 -0.6(2) . . . .
C9 C10 C11 C6 1.3(2) . . . .
C7 C6 C11 C10 -0.7(2) . . . .
C4 C6 C11 C10 178.52(14) . . . .
C1 N1 C12 C13 -70.51(14) . . . .
C23 N1 C12 C13 166.73(11) . . . .
Fe1 N1 C12 C13 41.35(12) . . . .
C15 N4 C13 C14 -0.96(16) . . . .
Fe1 N4 C13 C14 169.89(10) . . . .
C15 N4 C13 C12 179.72(12) . . . .
Fe1 N4 C13 C12 -9.42(16) . . . .
N1 C12 C13 C14 156.42(15) . . . .
N1 C12 C13 N4 -24.45(18) . . . .
N4 C13 C14 N5 0.18(16) . . . .
C12 C13 C14 N5 179.38(14) . . . .
C13 C14 N5 C15 0.67(16) . . . .
C13 C14 N5 C16 175.91(13) . . . .
C13 N4 C15 N5 1.39(16) . . . .
Fe1 N4 C15 N5 -165.68(11) . . . .
C13 N4 C15 C17 -172.85(13) . . . .
Fe1 N4 C15 C17 20.1(2) . . . .
C14 N5 C15 N4 -1.30(16) . . . .
C16 N5 C15 N4 -176.28(14) . . . .
C14 N5 C15 C17 172.87(14) . . . .
C16 N5 C15 C17 -2.1(2) . . . .
N4 C15 C17 C22 -149.12(14) . . . .
N5 C15 C17 C22 37.6(2) . . . .
N4 C15 C17 C18 31.5(2) . . . .
N5 C15 C17 C18 -141.80(15) . . . .
C22 C17 C18 C19 -0.5(2) . . . .
C15 C17 C18 C19 178.86(14) . . . .
C17 C18 C19 C20 -0.5(2) . . . .
C18 C19 C20 C21 0.9(2) . . . .
C19 C20 C21 C22 -0.3(2) . . . .
C20 C21 C22 C17 -0.7(2) . . . .
C18 C17 C22 C21 1.1(2) . . . .
C15 C17 C22 C21 -178.24(14) . . . .
C12 N1 C23 C24 -179.68(12) . . . .
C1 N1 C23 C24 58.26(15) . . . .
Fe1 N1 C23 C24 -62.47(13) . . . .
N1 C23 C24 C29 -97.62(15) . . . .
N1 C23 C24 C25 83.85(16) . . . .
C29 C24 C25 C26 1.3(2) . . . .
C23 C24 C25 C26 179.83(13) . . . .
C24 C25 C26 C27 0.5(2) . . . .
C25 C26 C27 C28 -1.3(2) . . . .
C26 C27 C28 C29 0.3(2) . . . .
C27 C28 C29 C24 1.5(2) . . . .
C25 C24 C29 C28 -2.3(2) . . . .
C23 C24 C29 C28 179.19(13) . . . .
